data_7210769
loop_
_publ_author_name
'Liang, Li-Li'
'Zhao, Yi'
'Zhang, Yun-Qian'
'Tao, Zhu'
'Xue, Sai-Feng'
'Zhu, Qian-Jiang'
'Liu, Jing-Xin'

_publ_section_title
;
 Coordination nanotubes self-assembled from cucurbit[7]uril and lanthanide
 cations
;
_journal_issue 19
_journal_name_full CrystEngComm
_journal_page_first 3943
_journal_paper_doi 10.1039/c3ce40147b
_journal_volume 15
_journal_year 2013
_chemical_formula_sum 'C21 H49 Cl5 N14 O21 Yb Zn'
_chemical_formula_weight 1249.40
_chemical_name_systematic
;
?
;
_space_group_IT_number 15
_symmetry_cell_setting monoclinic
_symmetry_space_group_name_Hall '-C 2yc'
_symmetry_space_group_name_H-M 'C 1 2/c 1'
_atom_sites_solution_hydrogens geom
_atom_sites_solution_primary direct
_atom_sites_solution_secondary difmap
_audit_creation_method SHELXL-97
_cell_angle_alpha 90.00
_cell_angle_beta 104.752(4)
_cell_angle_gamma 90.00
_cell_formula_units_Z 8
_cell_length_a 26.473(4)
_cell_length_b 18.878(3)
_cell_length_c 19.864(3)
_cell_measurement_temperature 223(2)
_cell_volume 9600(3)
_computing_cell_refinement 'Bruker SMART'
_computing_data_collection 'Bruker SMART'
_computing_data_reduction 'Bruker SAINT'
_computing_molecular_graphics 'Bruker SHELXTL'
_computing_publication_material 'Bruker SHELXTL'
_computing_structure_refinement 'SHELXL-97 (Sheldrick, 1997)'
_computing_structure_solution 'SHELXS-97 (Sheldrick, 1990)'
_diffrn_ambient_temperature 223(2)
_diffrn_measured_fraction_theta_full 0.990
_diffrn_measured_fraction_theta_max 0.990
_diffrn_measurement_device_type 'Bruker CCD Area Detector'
_diffrn_measurement_method '\f and \w scan'
_diffrn_radiation_monochromator graphite
_diffrn_radiation_source 'fine-focus sealed tube'
_diffrn_radiation_type MoK\a
_diffrn_radiation_wavelength 0.71073
_diffrn_reflns_av_R_equivalents 0.0613
_diffrn_reflns_av_sigmaI/netI 0.0502
_diffrn_reflns_limit_h_max 31
_diffrn_reflns_limit_h_min -32
_diffrn_reflns_limit_k_max 22
_diffrn_reflns_limit_k_min -20
_diffrn_reflns_limit_l_max 23
_diffrn_reflns_limit_l_min -24
_diffrn_reflns_number 44856
_diffrn_reflns_theta_full 26.00
_diffrn_reflns_theta_max 26.00
_diffrn_reflns_theta_min 1.34
_exptl_absorpt_coefficient_mu 2.798
_exptl_absorpt_correction_T_max 0.6954
_exptl_absorpt_correction_T_min 0.5911
_exptl_absorpt_correction_type multi-scan
_exptl_absorpt_process_details 'SADABS (Bruker, 2008)'
_exptl_crystal_colour colorless
_exptl_crystal_density_diffrn 1.729
_exptl_crystal_density_method 'not measured'
_exptl_crystal_description prism
_exptl_crystal_F_000 5008
_exptl_crystal_size_max 0.21
_exptl_crystal_size_mid 0.17
_exptl_crystal_size_min 0.14
_platon_squeeze_details
;
;
_refine_diff_density_max 2.889
_refine_diff_density_min -3.611
_refine_diff_density_rms 0.168
_refine_ls_extinction_method none
_refine_ls_goodness_of_fit_ref 1.110
_refine_ls_hydrogen_treatment constr
_refine_ls_matrix_type full
_refine_ls_number_parameters 487
_refine_ls_number_reflns 9344
_refine_ls_number_restraints 6
_refine_ls_restrained_S_all 1.121
_refine_ls_R_factor_all 0.0712
_refine_ls_R_factor_gt 0.0598
_refine_ls_shift/su_max 0.005
_refine_ls_shift/su_mean 0.000
_refine_ls_structure_factor_coef Fsqd
_refine_ls_weighting_details 'calc w=1/[\s^2^(Fo^2^)+(0.1198P)^2^+28.8532P] where P=(Fo^2^+2Fc^2^)/3'
_refine_ls_weighting_scheme calc
_refine_ls_wR_factor_gt 0.1815
_refine_ls_wR_factor_ref 0.1948
_reflns_number_gt 7389
_reflns_number_total 9344
_reflns_threshold_expression >2sigma(I)
_cod_data_source_file c3ce40147b.txt
_cod_data_source_block p2
_cod_original_cell_volume 9600(2)
_cod_original_sg_symbol_H-M 'C 2/c'
_cod_database_code 7210769

loop_
_symmetry_equiv_pos_as_xyz
'x, y, z'
'-x, y, -z+1/2'
'x+1/2, y+1/2, z'
'-x+1/2, y+1/2, -z+1/2'
'-x, -y, -z'
'x, -y, z-1/2'
'-x+1/2, -y+1/2, -z'
'x+1/2, -y+1/2, z-1/2'

loop_
_atom_site_label
_atom_site_type_symbol
_atom_site_fract_x
_atom_site_fract_y
_atom_site_fract_z
_atom_site_U_iso_or_equiv
_atom_site_adp_type
_atom_site_occupancy
_atom_site_symmetry_multiplicity
_atom_site_calc_flag
_atom_site_refinement_flags
Cl5 Cl 1.2243(2) 0.2216(3) 0.6418(3) 0.1356(18) Uani 1 1 d .
Cl1 Cl 1.32575(9) 0.34713(12) 0.79717(14) 0.0627(6) Uani 1 1 d .
Cl2 Cl 1.31481(15) 0.53630(16) 0.7466(3) 0.1147(15) Uani 1 1 d .
Cl3 Cl 1.3727(6) 0.4716(7) 0.9293(6) 0.186(6) Uani 1 1 d U
Cl4 Cl 1.44314(19) 0.4463(2) 0.7962(6) 0.179(6) Uani 1 1 d .
Zn1 Zn 1.36507(7) 0.45157(9) 0.80567(19) 0.1675(13) Uani 1 1 d .
O1W O 1.1133(2) 0.6074(3) 0.5212(2) 0.0485(14) Uani 1 1 d .
O2W O 1.1509(2) 0.7585(4) 0.5629(3) 0.0570(16) Uani 1 1 d .
O3W O 1.0387(2) 0.6344(3) 0.4029(3) 0.0534(15) Uani 1 1 d .
O4W O 0.9873(2) 0.6976(3) 0.4950(3) 0.0509(14) Uani 1 1 d .
O5W O 1.0556(2) 0.8251(3) 0.5373(3) 0.0547(15) Uani 1 1 d .
Yb1 Yb 1.072315(11) 0.713927(15) 0.494483(14) 0.03030(14) Uani 1 1 d .
C1 C 1.0800(3) 0.7028(3) 0.6716(4) 0.0289(14) Uani 1 1 d .
C2 C 1.0732(3) 0.7620(4) 0.7729(4) 0.0307(14) Uani 1 1 d .
H2 H 1.0809 0.8132 0.7801 0.037 Uiso 1 1 calc R
C3 C 1.1238(3) 0.7163(3) 0.7895(4) 0.0302(15) Uani 1 1 d .
H3 H 1.1555 0.7456 0.8072 0.036 Uiso 1 1 calc R
C4 C 1.0708(3) 0.6811(4) 0.8608(4) 0.0340(15) Uani 1 1 d .
C5 C 1.1677(3) 0.6476(4) 0.7097(4) 0.0355(15) Uani 1 1 d .
H5A H 1.1993 0.6739 0.7325 0.043 Uiso 1 1 calc R
H5B H 1.1651 0.6471 0.6596 0.043 Uiso 1 1 calc R
C6 C 1.1573(3) 0.6267(4) 0.8847(3) 0.0341(15) Uani 1 1 d .
H6A H 1.1488 0.6169 0.9290 0.041 Uiso 1 1 calc R
H6B H 1.1892 0.6554 0.8949 0.041 Uiso 1 1 calc R
C7 C 1.1604(3) 0.5179(4) 0.6909(4) 0.0398(17) Uani 1 1 d .
C8 C 1.1999(3) 0.5571(4) 0.8038(3) 0.0303(14) Uani 1 1 d .
H8 H 1.2332 0.5834 0.8198 0.036 Uiso 1 1 calc R
C9 C 1.2085(3) 0.4758(4) 0.8006(3) 0.0311(14) Uani 1 1 d .
H9 H 1.2459 0.4639 0.8078 0.037 Uiso 1 1 calc R
C10 C 1.1641(3) 0.4971(4) 0.8853(4) 0.0349(15) Uani 1 1 d .
C11 C 1.1841(3) 0.3927(4) 0.6964(4) 0.0372(16) Uani 1 1 d .
H11A H 1.2214 0.3817 0.7057 0.045 Uiso 1 1 calc R
H11B H 1.1706 0.3981 0.6460 0.045 Uiso 1 1 calc R
C12 C 1.2014(3) 0.3778(4) 0.8844(4) 0.0353(15) Uani 1 1 d .
H12A H 1.1962 0.3769 0.9315 0.042 Uiso 1 1 calc R
H12B H 1.2386 0.3696 0.8883 0.042 Uiso 1 1 calc R
C13 C 1.1184(3) 0.2983(4) 0.6752(4) 0.0331(15) Uani 1 1 d .
C14 C 1.1819(3) 0.2934(3) 0.7808(4) 0.0284(14) Uani 1 1 d .
H14 H 1.2197 0.2866 0.7858 0.034 Uiso 1 1 calc R
C15 C 1.1523(2) 0.2233(4) 0.7704(3) 0.0280(14) Uani 1 1 d .
H15 H 1.1754 0.1831 0.7664 0.034 Uiso 1 1 calc R
C16 C 1.1442(2) 0.2750(4) 0.8729(4) 0.0282(14) Uani 1 1 d .
C17 C 1.0786(3) 0.1803(4) 0.6682(4) 0.0347(15) Uani 1 1 d .
H17A H 1.0987 0.1362 0.6715 0.042 Uiso 1 1 calc R
H17B H 1.0678 0.1939 0.6190 0.042 Uiso 1 1 calc R
C18 C 1.1079(2) 0.1548(4) 0.8502(3) 0.0318(14) Uani 1 1 d .
H18A H 1.1248 0.1129 0.8365 0.038 Uiso 1 1 calc R
H18B H 1.1138 0.1536 0.9010 0.038 Uiso 1 1 calc R
C19 C 0.9833(3) 0.1820(4) 0.6522(4) 0.0320(14) Uani 1 1 d .
C20 C 1.0293(3) 0.1221(4) 0.7501(4) 0.0343(15) Uani 1 1 d .
H20 H 1.0420 0.0738 0.7445 0.041 Uiso 1 1 calc R
C21 C 1.0014(3) 0.7706(4) 0.8369(4) 0.0320(15) Uani 1 1 d .
H21A H 1.0043 0.7665 0.8870 0.038 Uiso 1 1 calc R
H21B H 1.0038 0.8211 0.8264 0.038 Uiso 1 1 calc R
N1 N 1.0488(2) 0.7453(3) 0.7000(3) 0.0304(12) Uani 1 1 d .
N2 N 1.1230(2) 0.6838(3) 0.7216(3) 0.0298(12) Uani 1 1 d .
N3 N 1.0448(2) 0.7341(3) 0.8213(3) 0.0312(12) Uani 1 1 d .
N4 N 1.1158(2) 0.6672(3) 0.8418(3) 0.0342(13) Uani 1 1 d .
N5 N 1.1724(2) 0.5758(3) 0.7352(3) 0.0358(13) Uani 1 1 d .
N6 N 1.1781(2) 0.4586(3) 0.7292(3) 0.0351(13) Uani 1 1 d .
N7 N 1.1677(2) 0.5605(3) 0.8546(3) 0.0330(12) Uani 1 1 d .
N8 N 1.1872(2) 0.4465(3) 0.8544(3) 0.0323(12) Uani 1 1 d .
N9 N 1.1578(2) 0.3338(3) 0.7192(3) 0.0327(12) Uani 1 1 d .
N10 N 1.1117(2) 0.2343(3) 0.7060(3) 0.0326(12) Uani 1 1 d .
N11 N 1.1714(2) 0.3214(3) 0.8439(3) 0.0295(12) Uani 1 1 d .
N12 N 1.1324(2) 0.2171(3) 0.8315(3) 0.0319(13) Uani 1 1 d .
N13 N 1.0318(2) 0.1670(3) 0.6929(3) 0.0303(12) Uani 1 1 d .
N14 N 1.0530(2) 0.1507(3) 0.8191(3) 0.0299(12) Uani 1 1 d .
O1 O 1.07086(19) 0.6850(3) 0.6103(2) 0.0373(11) Uani 1 1 d .
O2 O 1.1381(3) 0.5191(3) 0.6309(3) 0.0559(15) Uani 1 1 d .
O3 O 1.0934(2) 0.3190(3) 0.6186(3) 0.0465(13) Uani 1 1 d .
O4 O 0.9734(2) 0.2163(3) 0.5981(2) 0.0359(12) Uani 1 1 d .
O5 O 1.0562(2) 0.6499(3) 0.9068(3) 0.0423(12) Uani 1 1 d .
O6 O 1.1450(2) 0.4874(3) 0.9347(3) 0.0505(14) Uani 1 1 d .
O7 O 1.1322(2) 0.2829(3) 0.9288(3) 0.0391(12) Uani 1 1 d .

loop_
_atom_site_aniso_label
_atom_site_aniso_U_11
_atom_site_aniso_U_22
_atom_site_aniso_U_33
_atom_site_aniso_U_23
_atom_site_aniso_U_13
_atom_site_aniso_U_12
Cl5 0.126(4) 0.134(4) 0.157(5) -0.002(3) 0.054(3) 0.047(3)
Cl1 0.0677(13) 0.0449(12) 0.0805(17) 0.0134(11) 0.0283(12) 0.0072(10)
Cl2 0.111(2) 0.0574(18) 0.204(4) 0.050(2) 0.092(3) 0.0136(16)
Cl3 0.186(11) 0.173(10) 0.192(9) -0.113(8) 0.036(8) -0.006(9)
Cl4 0.095(3) 0.079(3) 0.409(19) 0.109(6) 0.120(6) 0.009(2)
Zn1 0.0795(11) 0.0527(10) 0.353(4) 0.0239(15) 0.0244(16) -0.0007(8)
O1W 0.079(4) 0.047(3) 0.022(2) 0.007(2) 0.016(2) 0.019(3)
O2W 0.048(3) 0.084(5) 0.038(3) -0.017(3) 0.009(3) -0.017(3)
O3W 0.075(4) 0.041(3) 0.037(3) -0.006(2) 0.001(3) -0.007(3)
O4W 0.037(3) 0.079(4) 0.034(3) 0.002(3) 0.006(2) -0.015(3)
O5W 0.070(4) 0.046(3) 0.046(3) -0.007(3) 0.010(3) 0.004(3)
Yb1 0.0377(2) 0.0325(2) 0.0213(2) -0.00043(11) 0.00868(13) -0.00307(11)
C1 0.041(4) 0.025(3) 0.024(4) 0.000(3) 0.015(3) -0.002(3)
C2 0.035(3) 0.029(3) 0.030(4) -0.005(3) 0.010(3) -0.001(3)
C3 0.033(3) 0.032(4) 0.026(4) 0.001(3) 0.009(3) 0.002(3)
C4 0.045(4) 0.034(4) 0.026(4) -0.006(3) 0.014(3) 0.004(3)
C5 0.046(4) 0.033(4) 0.032(4) 0.007(3) 0.017(3) 0.008(3)
C6 0.050(4) 0.033(4) 0.017(3) 0.007(3) 0.005(3) 0.009(3)
C7 0.049(4) 0.035(4) 0.035(4) 0.004(3) 0.010(3) 0.005(3)
C8 0.037(3) 0.026(3) 0.027(3) 0.002(3) 0.005(3) 0.001(3)
C9 0.033(3) 0.033(4) 0.028(3) 0.003(3) 0.009(3) 0.003(3)
C10 0.047(4) 0.028(4) 0.029(4) 0.003(3) 0.008(3) 0.000(3)
C11 0.052(4) 0.033(4) 0.029(4) -0.002(3) 0.015(3) 0.005(3)
C12 0.045(4) 0.030(4) 0.028(4) 0.004(3) 0.005(3) -0.001(3)
C13 0.035(3) 0.042(4) 0.023(4) -0.001(3) 0.008(3) 0.005(3)
C14 0.029(3) 0.031(4) 0.024(3) 0.004(3) 0.004(3) 0.005(3)
C15 0.025(3) 0.035(4) 0.025(3) -0.004(3) 0.010(3) 0.004(3)
C16 0.025(3) 0.033(4) 0.026(4) -0.001(3) 0.005(3) 0.000(3)
C17 0.035(3) 0.044(4) 0.027(3) -0.005(3) 0.011(3) -0.003(3)
C18 0.033(3) 0.035(4) 0.029(3) 0.004(3) 0.010(3) 0.008(3)
C19 0.044(4) 0.024(3) 0.030(4) -0.009(3) 0.014(3) -0.003(3)
C20 0.042(4) 0.029(4) 0.032(4) -0.003(3) 0.011(3) 0.003(3)
C21 0.038(4) 0.035(4) 0.023(4) -0.006(3) 0.007(3) -0.006(3)
N1 0.034(3) 0.035(3) 0.024(3) 0.004(2) 0.009(2) 0.001(2)
N2 0.035(3) 0.031(3) 0.025(3) -0.004(2) 0.011(2) -0.003(2)
N3 0.036(3) 0.038(3) 0.020(3) 0.001(2) 0.006(2) 0.006(3)
N4 0.041(3) 0.033(3) 0.032(3) 0.006(2) 0.015(2) 0.008(3)
N5 0.048(3) 0.032(3) 0.032(3) 0.004(3) 0.018(3) 0.005(3)
N6 0.051(3) 0.027(3) 0.026(3) -0.001(2) 0.007(3) -0.001(3)
N7 0.048(3) 0.029(3) 0.025(3) 0.004(2) 0.016(2) 0.005(3)
N8 0.050(3) 0.028(3) 0.020(3) 0.004(2) 0.012(2) 0.001(2)
N9 0.040(3) 0.028(3) 0.029(3) 0.003(2) 0.006(2) -0.001(2)
N10 0.036(3) 0.033(3) 0.027(3) 0.003(2) 0.005(2) 0.001(2)
N11 0.035(3) 0.032(3) 0.020(3) 0.001(2) 0.006(2) 0.000(2)
N12 0.043(3) 0.027(3) 0.028(3) 0.003(2) 0.013(3) -0.003(2)
N13 0.034(3) 0.031(3) 0.029(3) 0.003(2) 0.012(2) 0.001(2)
N14 0.036(3) 0.033(3) 0.022(3) 0.000(2) 0.010(2) 0.000(2)
O1 0.044(3) 0.042(3) 0.027(3) 0.003(2) 0.009(2) 0.000(2)
O2 0.085(4) 0.045(3) 0.029(3) 0.007(2) -0.003(3) 0.003(3)
O3 0.054(3) 0.048(3) 0.033(3) 0.011(3) 0.003(2) -0.001(3)
O4 0.041(3) 0.046(3) 0.019(2) 0.010(2) 0.005(2) 0.004(2)
O5 0.059(3) 0.043(3) 0.033(3) 0.011(2) 0.027(2) 0.010(2)
O6 0.072(4) 0.045(3) 0.044(3) 0.009(3) 0.033(3) 0.002(3)
O7 0.044(3) 0.045(3) 0.032(3) -0.003(2) 0.016(2) -0.002(2)

loop_
_atom_type_symbol
_atom_type_description
_atom_type_scat_dispersion_real
_atom_type_scat_dispersion_imag
_atom_type_scat_source
C C 0.0033 0.0016 'International Tables Vol C Tables 4.2.6.8 and 6.1.1.4'
H H 0.0000 0.0000 'International Tables Vol C Tables 4.2.6.8 and 6.1.1.4'
N N 0.0061 0.0033 'International Tables Vol C Tables 4.2.6.8 and 6.1.1.4'
O O 0.0106 0.0060 'International Tables Vol C Tables 4.2.6.8 and 6.1.1.4'
Cl Cl 0.1484 0.1585 'International Tables Vol C Tables 4.2.6.8 and 6.1.1.4'
Zn Zn 0.2839 1.4301 'International Tables Vol C Tables 4.2.6.8 and 6.1.1.4'
Yb Yb -0.3850 5.5486 'International Tables Vol C Tables 4.2.6.8 and 6.1.1.4'

loop_
_geom_angle_atom_site_label_1
_geom_angle_atom_site_label_2
_geom_angle_atom_site_label_3
_geom_angle
_geom_angle_site_symmetry_1
_geom_angle_site_symmetry_3
Cl4 Zn1 Cl1 113.62(17) . .
Cl4 Zn1 Cl2 116.9(2) . .
Cl1 Zn1 Cl2 113.26(15) . .
Cl4 Zn1 Cl3 105.2(5) . .
Cl1 Zn1 Cl3 97.5(3) . .
Cl2 Zn1 Cl3 107.8(4) . .
O4W Yb1 O1W 107.0(2) . .
O4W Yb1 O7 146.4(2) . 6_565
O1W Yb1 O7 78.37(18) . 6_565
O4W Yb1 O2W 141.5(2) . .
O1W Yb1 O2W 83.2(2) . .
O7 Yb1 O2W 71.3(2) 6_565 .
O4W Yb1 O4 76.41(19) . 5_766
O1W Yb1 O4 143.17(17) . 5_766
O7 Yb1 O4 80.33(18) 6_565 5_766
O2W Yb1 O4 117.5(2) . 5_766
O4W Yb1 O5W 80.9(2) . .
O1W Yb1 O5W 145.64(19) . .
O7 Yb1 O5W 113.8(2) 6_565 .
O2W Yb1 O5W 71.9(2) . .
O4 Yb1 O5W 70.95(19) 5_766 .
O4W Yb1 O3W 74.7(2) . .
O1W Yb1 O3W 71.4(2) . .
O7 Yb1 O3W 76.0(2) 6_565 .
O2W Yb1 O3W 141.9(2) . .
O4 Yb1 O3W 74.5(2) 5_766 .
O5W Yb1 O3W 141.4(2) . .
O4W Yb1 O1 72.80(18) . .
O1W Yb1 O1 72.35(17) . .
O7 Yb1 O1 137.76(18) 6_565 .
O2W Yb1 O1 75.56(19) . .
O4 Yb1 O1 139.48(17) 5_766 .
O5W Yb1 O1 78.65(19) . .
O3W Yb1 O1 120.44(19) . .
O1 C1 N2 125.0(6) . .
O1 C1 N1 125.5(7) . .
N2 C1 N1 109.5(6) . .
N1 C2 N3 113.6(5) . .
N1 C2 C3 103.3(5) . .
N3 C2 C3 102.7(5) . .
N1 C2 H2 112.2 . .
N3 C2 H2 112.2 . .
C3 C2 H2 112.2 . .
N4 C3 N2 114.8(5) . .
N4 C3 C2 103.3(5) . .
N2 C3 C2 103.0(5) . .
N4 C3 H3 111.7 . .
N2 C3 H3 111.7 . .
C2 C3 H3 111.7 . .
O5 C4 N3 125.2(6) . .
O5 C4 N4 125.2(7) . .
N3 C4 N4 109.5(6) . .
N2 C5 N5 113.0(5) . .
N2 C5 H5A 109.0 . .
N5 C5 H5A 109.0 . .
N2 C5 H5B 109.0 . .
N5 C5 H5B 109.0 . .
H5A C5 H5B 107.8 . .
N4 C6 N7 114.5(6) . .
N4 C6 H6A 108.6 . .
N7 C6 H6A 108.6 . .
N4 C6 H6B 108.6 . .
N7 C6 H6B 108.6 . .
H6A C6 H6B 107.6 . .
O2 C7 N6 125.9(7) . .
O2 C7 N5 126.6(7) . .
N6 C7 N5 107.5(6) . .
N5 C8 N7 113.6(5) . .
N5 C8 C9 104.6(5) . .
N7 C8 C9 100.7(5) . .
N5 C8 H8 112.4 . .
N7 C8 H8 112.4 . .
C9 C8 H8 112.4 . .
N8 C9 N6 114.1(6) . .
N8 C9 C8 105.1(5) . .
N6 C9 C8 101.9(5) . .
N8 C9 H9 111.7 . .
N6 C9 H9 111.7 . .
C8 C9 H9 111.7 . .
O6 C10 N7 125.5(7) . .
O6 C10 N8 125.4(6) . .
N7 C10 N8 109.0(6) . .
N6 C11 N9 114.1(6) . .
N6 C11 H11A 108.7 . .
N9 C11 H11A 108.7 . .
N6 C11 H11B 108.7 . .
N9 C11 H11B 108.7 . .
H11A C11 H11B 107.6 . .
N8 C12 N11 112.7(6) . .
N8 C12 H12A 109.0 . .
N11 C12 H12A 109.0 . .
N8 C12 H12B 109.0 . .
N11 C12 H12B 109.0 . .
H12A C12 H12B 107.8 . .
O3 C13 N9 125.9(7) . .
O3 C13 N10 126.1(7) . .
N9 C13 N10 108.1(6) . .
N9 C14 N11 113.5(5) . .
N9 C14 C15 104.1(5) . .
N11 C14 C15 103.2(5) . .
N9 C14 H14 111.8 . .
N11 C14 H14 111.8 . .
C15 C14 H14 111.8 . .
N12 C15 N10 113.7(5) . .
N12 C15 C14 104.0(5) . .
N10 C15 C14 103.4(5) . .
N12 C15 H15 111.7 . .
N10 C15 H15 111.7 . .
C14 C15 H15 111.7 . .
O7 C16 N11 126.0(6) . .
O7 C16 N12 124.8(6) . .
N11 C16 N12 109.2(6) . .
N10 C17 N13 113.9(5) . .
N10 C17 H17A 108.8 . .
N13 C17 H17A 108.8 . .
N10 C17 H17B 108.8 . .
N13 C17 H17B 108.8 . .
H17A C17 H17B 107.7 . .
N14 C18 N12 114.1(6) . .
N14 C18 H18A 108.7 . .
N12 C18 H18A 108.7 . .
N14 C18 H18B 108.7 . .
N12 C18 H18B 108.7 . .
H18A C18 H18B 107.6 . .
O4 C19 N13 126.3(6) . .
O4 C19 N14 125.2(7) . 2_756
N13 C19 N14 108.5(6) . 2_756
N13 C20 N14 115.5(6) . .
N13 C20 C20 104.2(6) . 2_756
N14 C20 C20 101.3(6) . 2_756
N13 C20 H20 111.7 . .
N14 C20 H20 111.7 . .
C20 C20 H20 111.7 2_756 .
N1 C21 N3 114.6(6) 2_756 .
N1 C21 H21A 108.6 2_756 .
N3 C21 H21A 108.6 . .
N1 C21 H21B 108.6 2_756 .
N3 C21 H21B 108.6 . .
H21A C21 H21B 107.6 . .
C1 N1 C21 124.2(6) . 2_756
C1 N1 C2 111.9(5) . .
C21 N1 C2 123.9(5) 2_756 .
C1 N2 C5 125.2(6) . .
C1 N2 C3 112.0(5) . .
C5 N2 C3 121.8(6) . .
C4 N3 C21 123.2(6) . .
C4 N3 C2 112.2(5) . .
C21 N3 C2 122.8(6) . .
C4 N4 C6 122.1(6) . .
C4 N4 C3 112.1(6) . .
C6 N4 C3 122.5(6) . .
C7 N5 C8 113.1(6) . .
C7 N5 C5 122.2(6) . .
C8 N5 C5 123.4(6) . .
C7 N6 C11 121.3(6) . .
C7 N6 C9 112.3(6) . .
C11 N6 C9 122.0(6) . .
C10 N7 C6 122.4(5) . .
C10 N7 C8 112.8(5) . .
C6 N7 C8 121.6(5) . .
C10 N8 C12 123.2(6) . .
C10 N8 C9 111.7(5) . .
C12 N8 C9 123.0(6) . .
C13 N9 C11 122.1(6) . .
C13 N9 C14 112.7(6) . .
C11 N9 C14 121.9(6) . .
C13 N10 C17 121.4(6) . .
C13 N10 C15 111.3(6) . .
C17 N10 C15 125.1(6) . .
C16 N11 C12 121.2(6) . .
C16 N11 C14 111.8(5) . .
C12 N11 C14 123.4(5) . .
C16 N12 C18 123.5(6) . .
C16 N12 C15 111.6(5) . .
C18 N12 C15 124.7(6) . .
C19 N13 C20 111.6(5) . .
C19 N13 C17 120.9(6) . .
C20 N13 C17 125.5(6) . .
C19 N14 C18 122.7(6) 2_756 .
C19 N14 C20 111.7(5) 2_756 .
C18 N14 C20 125.1(5) . .
C1 O1 Yb1 148.4(5) . .
C19 O4 Yb1 160.5(5) . 5_766
C16 O7 Yb1 152.1(5) . 6_566

loop_
_geom_bond_atom_site_label_1
_geom_bond_atom_site_label_2
_geom_bond_distance
_geom_bond_site_symmetry_2
Cl1 Zn1 2.216(3) .
Cl2 Zn1 2.216(4) .
Cl3 Zn1 2.441(12) .
Cl4 Zn1 2.124(5) .
O1W Yb1 2.283(5) .
O2W Yb1 2.334(5) .
O3W Yb1 2.351(5) .
O4W Yb1 2.274(5) .
O5W Yb1 2.350(6) .
Yb1 O7 2.296(5) 6_565
Yb1 O4 2.335(5) 5_766
Yb1 O1 2.374(5) .
C1 O1 1.225(8) .
C1 N2 1.355(9) .
C1 N1 1.374(8) .
C2 N1 1.461(9) .
C2 N3 1.461(9) .
C2 C3 1.558(9) .
C2 H2 0.9900 .
C3 N4 1.448(8) .
C3 N2 1.476(8) .
C3 H3 0.9900 .
C4 O5 1.228(8) .
C4 N3 1.349(9) .
C4 N4 1.361(8) .
C5 N2 1.436(8) .
C5 N5 1.441(9) .
C5 H5A 0.9800 .
C5 H5B 0.9800 .
C6 N4 1.430(8) .
C6 N7 1.442(9) .
C6 H6A 0.9800 .
C6 H6B 0.9800 .
C7 O2 1.187(9) .
C7 N6 1.367(9) .
C7 N5 1.389(10) .
C8 N5 1.417(9) .
C8 N7 1.480(8) .
C8 C9 1.555(9) .
C8 H8 0.9900 .
C9 N8 1.440(8) .
C9 N6 1.477(9) .
C9 H9 0.9900 .
C10 O6 1.228(8) .
C10 N7 1.357(9) .
C10 N8 1.362(9) .
C11 N6 1.433(9) .
C11 N9 1.444(9) .
C11 H11A 0.9800 .
C11 H11B 0.9800 .
C12 N8 1.436(9) .
C12 N11 1.445(9) .
C12 H12A 0.9800 .
C12 H12B 0.9800 .
C13 O3 1.215(9) .
C13 N9 1.356(9) .
C13 N10 1.386(9) .
C14 N9 1.444(9) .
C14 N11 1.452(8) .
C14 C15 1.525(9) .
C14 H14 0.9900 .
C15 N12 1.445(8) .
C15 N10 1.461(9) .
C15 H15 0.9900 .
C16 O7 1.239(9) .
C16 N11 1.353(9) .
C16 N12 1.356(9) .
C17 N10 1.427(9) .
C17 N13 1.466(8) .
C17 H17A 0.9800 .
C17 H17B 0.9800 .
C18 N14 1.429(8) .
C18 N12 1.438(8) .
C18 H18A 0.9800 .
C18 H18B 0.9800 .
C19 O4 1.223(8) .
C19 N13 1.361(9) .
C19 N14 1.372(8) 2_756
C20 N13 1.433(9) .
C20 N14 1.457(9) .
C20 C20 1.549(13) 2_756
C20 H20 0.9900 .
C21 N1 1.426(9) 2_756
C21 N3 1.441(9) .
C21 H21A 0.9800 .
C21 H21B 0.9800 .
N1 C21 1.426(9) 2_756
N14 C19 1.372(8) 2_756
O4 Yb1 2.335(5) 5_766
O7 Yb1 2.296(5) 6_566

loop_
_platon_squeeze_void_nr
_platon_squeeze_void_average_x
_platon_squeeze_void_average_y
_platon_squeeze_void_average_z
_platon_squeeze_void_volume
_platon_squeeze_void_count_electrons
_platon_squeeze_void_content
1 0.003 -0.009 0.000 1209 338 ' '
2 0.001 -0.019 0.500 1209 338 ' '
3 0.500 0.000 0.257 469 139 ' '
4 0.000 0.500 0.762 469 139 ' '
